data_7061728
loop_
_publ_author_name
'Zheng, Hui'
'Han, Ying'
'Xu, Feng-Shun'
'Sun, Jing'
'Yan, Chao-Guo'

_publ_section_title
;
 Selective synthesis of multifunctionalized cyclopent-3-ene-1-carboxamides
 and 2-oxabicyclo[2.2.1]heptane derivatives
;
_journal_issue 36
_journal_name_full 'New Journal of Chemistry'
_journal_page_first 17161
_journal_page_last 17166
_journal_paper_doi 10.1039/D2NJ03198A
_journal_volume 46
_journal_year 2022
_chemical_formula_moiety 'C29 H24 N2 O5'
_chemical_formula_sum 'C29 H24 N2 O5'
_chemical_formula_weight 480.50
_space_group_crystal_system triclinic
_space_group_IT_number 2
_space_group_name_Hall '-P 1'
_space_group_name_H-M_alt 'P -1'
_atom_sites_solution_hydrogens mixed
_audit_creation_method SHELXL-2014/7
_audit_update_record
;
2022-06-28 deposited with the CCDC.	2022-08-11 downloaded from the CCDC.
;
_cell_angle_alpha 70.700(3)
_cell_angle_beta 78.711(3)
_cell_angle_gamma 86.565(3)
_cell_formula_units_Z 2
_cell_length_a 6.2047(6)
_cell_length_b 13.6403(12)
_cell_length_c 15.2468(14)
_cell_measurement_reflns_used 6903
_cell_measurement_temperature 296(2)
_cell_measurement_theta_max 24.59
_cell_measurement_theta_min 2.46
_cell_volume 1194.30(19)
_computing_cell_refinement 'Bruker SAINT'
_computing_data_collection 'Bruker APEX2'
_computing_data_reduction 'Bruker SAINT'
_computing_molecular_graphics 'Bruker SHELXTL'
_computing_publication_material 'Bruker SHELXTL'
_computing_structure_refinement 'SHELXL-2014/7 (Sheldrick, 2014)'
_computing_structure_solution 'SHELXS-97 (Sheldrick 2008)'
_diffrn_ambient_temperature 296(2)
_diffrn_measured_fraction_theta_full 0.992
_diffrn_measured_fraction_theta_max 0.992
_diffrn_measurement_device_type 'Bruker APEX-II CCD'
_diffrn_measurement_method '\f and \w scans'
_diffrn_radiation_type MoK\a
_diffrn_radiation_wavelength 0.71073
_diffrn_reflns_av_R_equivalents 0.0322
_diffrn_reflns_av_unetI/netI 0.0310
_diffrn_reflns_Laue_measured_fraction_full 0.992
_diffrn_reflns_Laue_measured_fraction_max 0.992
_diffrn_reflns_limit_h_max 7
_diffrn_reflns_limit_h_min -7
_diffrn_reflns_limit_k_max 15
_diffrn_reflns_limit_k_min -15
_diffrn_reflns_limit_l_max 17
_diffrn_reflns_limit_l_min -17
_diffrn_reflns_number 15544
_diffrn_reflns_point_group_measured_fraction_full 0.992
_diffrn_reflns_point_group_measured_fraction_max 0.992
_diffrn_reflns_theta_full 24.622
_diffrn_reflns_theta_max 24.622
_diffrn_reflns_theta_min 2.462
_exptl_absorpt_coefficient_mu 0.092
_exptl_absorpt_correction_T_max 0.7451
_exptl_absorpt_correction_T_min 0.6984
_exptl_absorpt_correction_type multi-scan
_exptl_absorpt_process_details sadabs
_exptl_crystal_colour colorless
_exptl_crystal_density_diffrn 1.336
_exptl_crystal_description block
_exptl_crystal_F_000 504
_exptl_crystal_size_max 0.240
_exptl_crystal_size_mid 0.220
_exptl_crystal_size_min 0.180
_refine_diff_density_max 0.167
_refine_diff_density_min -0.180
_refine_diff_density_rms 0.039
_refine_ls_extinction_method none
_refine_ls_goodness_of_fit_ref 1.018
_refine_ls_hydrogen_treatment constr
_refine_ls_matrix_type full
_refine_ls_number_parameters 327
_refine_ls_number_reflns 3990
_refine_ls_number_restraints 0
_refine_ls_restrained_S_all 1.018
_refine_ls_R_factor_all 0.0606
_refine_ls_R_factor_gt 0.0405
_refine_ls_shift/su_max 0.000
_refine_ls_shift/su_mean 0.000
_refine_ls_structure_factor_coef Fsqd
_refine_ls_weighting_details 'w=1/[\s^2^(Fo^2^)+(0.0475P)^2^+0.3191P] where P=(Fo^2^+2Fc^2^)/3'
_refine_ls_weighting_scheme calc
_refine_ls_wR_factor_gt 0.0923
_refine_ls_wR_factor_ref 0.1027
_reflns_Friedel_coverage 0.000
_reflns_number_gt 3056
_reflns_number_total 3990
_reflns_threshold_expression 'I > 2\s(I)'
_cod_data_source_file d2nj03198a2.cif
_cod_data_source_block 7a
_cod_depositor_comments 'Adding full bibliography for 7061724--7061728.cif.'
_cod_database_code 7061728
_shelx_shelxl_version_number 2014/7
_shelx_space_group_comment
; 
The symmetry employed for this shelxl refinement is uniquely defined 
by the following loop, which should always be used as a source of 
symmetry information in preference to the above space-group names. 
They are only intended as comments. 
;
_shelx_estimated_absorpt_t_min 0.978
_shelx_estimated_absorpt_t_max 0.984

loop_
_space_group_symop_operation_xyz
'x, y, z'
'-x, -y, -z'

loop_
_atom_site_label
_atom_site_type_symbol
_atom_site_fract_x
_atom_site_fract_y
_atom_site_fract_z
_atom_site_U_iso_or_equiv
_atom_site_adp_type
_atom_site_occupancy
_atom_site_site_symmetry_order
_atom_site_calc_flag
_atom_site_refinement_flags_posn
_atom_site_refinement_flags_adp
_atom_site_refinement_flags_occupancy
_atom_site_disorder_assembly
_atom_site_disorder_group
C1 C 0.7140(4) 0.90411(16) -0.02066(14) 0.0624(6) Uani 1 1 d . . . . .
H1A H 0.7328 0.9707 -0.0693 0.094 Uiso 1 1 calc R U . . .
H1B H 0.5602 0.8901 0.0036 0.094 Uiso 1 1 calc R U . . .
H1C H 0.7773 0.8513 -0.0465 0.094 Uiso 1 1 calc R U . . .
C2 C 0.8244(4) 0.90446(13) 0.05669(13) 0.0461(5) Uani 1 1 d . . . . .
C3 C 0.7795(3) 0.97787(13) 0.18149(13) 0.0438(4) Uani 1 1 d . . . . .
C4 C 0.7445(4) 1.08139(15) 0.17191(16) 0.0614(6) Uani 1 1 d . . . . .
H4 H 0.6615 1.1218 0.1285 0.074 Uiso 1 1 calc R U . . .
C5 C 0.8323(4) 1.12465(16) 0.22644(17) 0.0701(7) Uani 1 1 d . . . . .
H5 H 0.8068 1.1941 0.2209 0.084 Uiso 1 1 calc R U . . .
C6 C 0.9572(4) 1.06568(17) 0.28885(17) 0.0687(6) Uani 1 1 d . . . . .
H6 H 1.0183 1.0953 0.3253 0.082 Uiso 1 1 calc R U . . .
C7 C 0.9932(3) 0.96210(15) 0.29801(15) 0.0547(5) Uani 1 1 d . . . . .
H7 H 1.0801 0.9229 0.3402 0.066 Uiso 1 1 calc R U . . .
C8 C 0.9020(3) 0.91542(12) 0.24533(12) 0.0371(4) Uani 1 1 d . . . . .
C9 C 0.9457(3) 0.80277(12) 0.26133(11) 0.0340(4) Uani 1 1 d . . . . .
C10 C 0.7564(3) 0.73037(12) 0.27387(11) 0.0308(4) Uani 1 1 d . . . . .
H10 H 0.6334 0.7703 0.2480 0.037 Uiso 1 1 calc R U . . .
C11 C 0.8196(3) 0.64127(12) 0.23094(11) 0.0317(4) Uani 1 1 d . . . . .
H11 H 0.9799 0.6421 0.2114 0.038 Uiso 1 1 calc R U . . .
C12 C 0.7204(3) 0.64415(12) 0.14739(11) 0.0321(4) Uani 1 1 d . . . . .
C13 C 0.8402(3) 0.61109(13) 0.07582(12) 0.0385(4) Uani 1 1 d . . . . .
H13 H 0.9820 0.5865 0.0804 0.046 Uiso 1 1 calc R U . . .
C14 C 0.7560(3) 0.61336(13) -0.00244(13) 0.0436(4) Uani 1 1 d . . . . .
H14 H 0.8404 0.5905 -0.0494 0.052 Uiso 1 1 calc R U . . .
C15 C 0.5461(3) 0.64976(13) -0.01023(12) 0.0398(4) Uani 1 1 d . . . . .
C16 C 0.5704(4) 0.6331(2) -0.16261(15) 0.0744(7) Uani 1 1 d . . . . .
H16A H 0.7019 0.6746 -0.1870 0.112 Uiso 1 1 calc R U . . .
H16B H 0.4847 0.6461 -0.2113 0.112 Uiso 1 1 calc R U . . .
H16C H 0.6087 0.5609 -0.1420 0.112 Uiso 1 1 calc R U . . .
C17 C 0.4212(3) 0.68163(13) 0.06137(12) 0.0398(4) Uani 1 1 d . . . . .
H17 H 0.2785 0.7051 0.0570 0.048 Uiso 1 1 calc R U . . .
C18 C 0.5072(3) 0.67866(13) 0.13883(12) 0.0367(4) Uani 1 1 d . . . . .
H18 H 0.4213 0.7001 0.1864 0.044 Uiso 1 1 calc R U . . .
C19 C 0.8074(3) 0.73097(14) 0.50096(13) 0.0489(5) Uani 1 1 d . . . . .
H19 H 0.9309 0.6892 0.4980 0.059 Uiso 1 1 calc R U . . .
C20 C 0.7807(4) 0.79087(16) 0.55955(15) 0.0628(6) Uani 1 1 d . . . . .
H20 H 0.8862 0.7895 0.5957 0.075 Uiso 1 1 calc R U . . .
C21 C 0.5999(4) 0.85213(18) 0.56452(16) 0.0727(7) Uani 1 1 d . . . . .
H21 H 0.5816 0.8922 0.6043 0.087 Uiso 1 1 calc R U . . .
C22 C 0.4448(4) 0.85460(18) 0.51077(18) 0.0743(7) Uani 1 1 d . . . . .
H22 H 0.3220 0.8967 0.5139 0.089 Uiso 1 1 calc R U . . .
C23 C 0.4705(3) 0.79496(16) 0.45223(15) 0.0561(5) Uani 1 1 d . . . . .
H23 H 0.3647 0.7968 0.4161 0.067 Uiso 1 1 calc R U . . .
C24 C 0.6529(3) 0.73230(12) 0.44683(11) 0.0370(4) Uani 1 1 d . . . . .
C25 C 0.6818(3) 0.66964(12) 0.38155(11) 0.0337(4) Uani 1 1 d . . . . .
C26 C 0.8296(3) 0.57464(12) 0.39759(12) 0.0367(4) Uani 1 1 d . . . . .
H26A H 0.7910 0.5242 0.4604 0.044 Uiso 1 1 calc R U . . .
H26B H 0.9847 0.5920 0.3833 0.044 Uiso 1 1 calc R U . . .
C27 C 0.7553(3) 0.54237(12) 0.32107(11) 0.0344(4) Uani 1 1 d . . . . .
C28 C 0.8355(3) 0.44547(14) 0.30580(13) 0.0419(4) Uani 1 1 d . . . . .
C29 C 0.5077(3) 0.54415(12) 0.35178(11) 0.0361(4) Uani 1 1 d . . . . .
N1 N 0.8905(3) 0.37055(13) 0.29148(14) 0.0641(5) Uani 1 1 d . . . . .
N2 N 0.3510(2) 0.49236(12) 0.34944(11) 0.0481(4) Uani 1 1 d . . . . .
H2 H 0.4005 0.4430 0.3262 0.058 Uiso 1 1 d R U . . .
O1 O 1.0080(3) 0.87755(10) 0.06570(10) 0.0577(4) Uani 1 1 d . . . . .
O2 O 0.6875(2) 0.94225(9) 0.12026(9) 0.0486(3) Uani 1 1 d . . . . .
O3 O 1.12571(19) 0.76783(9) 0.27439(9) 0.0454(3) Uani 1 1 d . . . . .
O4 O 0.4462(2) 0.65929(11) -0.08514(9) 0.0582(4) Uani 1 1 d . . . . .
O5 O 0.46779(17) 0.62395(8) 0.38797(8) 0.0373(3) Uani 1 1 d . . . . .

loop_
_atom_site_aniso_label
_atom_site_aniso_U_11
_atom_site_aniso_U_22
_atom_site_aniso_U_33
_atom_site_aniso_U_23
_atom_site_aniso_U_13
_atom_site_aniso_U_12
C1 0.0879(16) 0.0559(13) 0.0484(12) -0.0153(10) -0.0243(11) -0.0109(11)
C2 0.0643(14) 0.0325(10) 0.0399(11) -0.0078(8) -0.0121(10) -0.0037(9)
C3 0.0513(11) 0.0404(10) 0.0432(10) -0.0175(8) -0.0113(9) 0.0032(8)
C4 0.0797(16) 0.0419(11) 0.0663(14) -0.0188(10) -0.0242(12) 0.0134(10)
C5 0.0957(18) 0.0431(12) 0.0825(17) -0.0331(12) -0.0228(14) 0.0098(11)
C6 0.0893(17) 0.0611(14) 0.0772(16) -0.0451(13) -0.0253(13) -0.0002(12)
C7 0.0664(14) 0.0514(12) 0.0571(12) -0.0260(10) -0.0226(10) 0.0030(10)
C8 0.0411(10) 0.0369(9) 0.0358(9) -0.0152(8) -0.0075(8) 0.0007(7)
C9 0.0359(10) 0.0397(10) 0.0281(9) -0.0133(7) -0.0067(7) 0.0030(7)
C10 0.0323(9) 0.0325(9) 0.0288(9) -0.0114(7) -0.0079(7) 0.0056(7)
C11 0.0278(9) 0.0353(9) 0.0328(9) -0.0141(7) -0.0033(7) 0.0030(7)
C12 0.0333(9) 0.0317(9) 0.0316(9) -0.0122(7) -0.0032(7) -0.0010(7)
C13 0.0350(10) 0.0421(10) 0.0425(10) -0.0210(8) -0.0049(8) 0.0043(7)
C14 0.0478(11) 0.0485(11) 0.0411(10) -0.0270(9) -0.0035(8) 0.0050(8)
C15 0.0500(11) 0.0393(10) 0.0356(10) -0.0170(8) -0.0113(8) -0.0035(8)
C16 0.0982(19) 0.0945(18) 0.0478(13) -0.0431(13) -0.0237(12) 0.0166(14)
C17 0.0343(10) 0.0450(10) 0.0425(10) -0.0169(8) -0.0085(8) 0.0000(7)
C18 0.0347(10) 0.0435(10) 0.0343(9) -0.0190(8) -0.0011(7) 0.0006(7)
C19 0.0619(13) 0.0458(11) 0.0432(11) -0.0168(9) -0.0171(9) 0.0063(9)
C20 0.0914(17) 0.0565(13) 0.0517(13) -0.0255(11) -0.0254(12) -0.0011(12)
C21 0.100(2) 0.0686(15) 0.0618(15) -0.0429(12) -0.0048(14) -0.0008(14)
C22 0.0702(16) 0.0765(16) 0.0906(18) -0.0545(14) -0.0063(13) 0.0192(12)
C23 0.0525(12) 0.0625(13) 0.0650(13) -0.0373(11) -0.0130(10) 0.0141(10)
C24 0.0450(10) 0.0365(9) 0.0290(9) -0.0121(7) -0.0045(7) 0.0036(8)
C25 0.0311(9) 0.0393(9) 0.0316(9) -0.0131(7) -0.0062(7) 0.0039(7)
C26 0.0397(10) 0.0365(9) 0.0333(9) -0.0106(7) -0.0089(7) 0.0075(7)
C27 0.0356(9) 0.0305(9) 0.0363(9) -0.0120(7) -0.0050(7) 0.0053(7)
C28 0.0416(10) 0.0390(10) 0.0461(11) -0.0155(9) -0.0092(8) 0.0062(8)
C29 0.0406(10) 0.0323(9) 0.0320(9) -0.0082(7) -0.0038(7) 0.0030(8)
N1 0.0688(12) 0.0478(10) 0.0837(13) -0.0326(10) -0.0176(10) 0.0156(9)
N2 0.0443(9) 0.0458(9) 0.0555(10) -0.0215(8) -0.0015(7) -0.0070(7)
O1 0.0664(10) 0.0587(9) 0.0526(8) -0.0236(7) -0.0149(7) 0.0087(7)
O2 0.0579(8) 0.0468(7) 0.0457(7) -0.0164(6) -0.0198(6) 0.0057(6)
O3 0.0353(7) 0.0489(7) 0.0552(8) -0.0195(6) -0.0122(6) 0.0042(6)
O4 0.0670(9) 0.0734(9) 0.0489(8) -0.0340(7) -0.0235(7) 0.0106(7)
O5 0.0320(6) 0.0393(6) 0.0408(7) -0.0164(5) -0.0022(5) 0.0025(5)

loop_
_atom_type_symbol
_atom_type_description
_atom_type_scat_dispersion_real
_atom_type_scat_dispersion_imag
_atom_type_scat_source
C C 0.0033 0.0016 'International Tables Vol C Tables 4.2.6.8 and 6.1.1.4'
H H 0.0000 0.0000 'International Tables Vol C Tables 4.2.6.8 and 6.1.1.4'
N N 0.0061 0.0033 'International Tables Vol C Tables 4.2.6.8 and 6.1.1.4'
O O 0.0106 0.0060 'International Tables Vol C Tables 4.2.6.8 and 6.1.1.4'

loop_
_geom_angle_atom_site_label_1
_geom_angle_atom_site_label_2
_geom_angle_atom_site_label_3
_geom_angle
_geom_angle_site_symmetry_1
_geom_angle_site_symmetry_3
_geom_angle_publ_flag
C2 C1 H1A 109.5 . . ?
C2 C1 H1B 109.5 . . ?
H1A C1 H1B 109.5 . . ?
C2 C1 H1C 109.5 . . ?
H1A C1 H1C 109.5 . . ?
H1B C1 H1C 109.5 . . ?
O1 C2 O2 122.07(17) . . ?
O1 C2 C1 127.08(19) . . ?
O2 C2 C1 110.85(18) . . ?
C4 C3 C8 121.67(17) . . ?
C4 C3 O2 115.17(16) . . ?
C8 C3 O2 123.13(15) . . ?
C5 C4 C3 119.88(19) . . ?
C5 C4 H4 120.1 . . ?
C3 C4 H4 120.1 . . ?
C6 C5 C4 119.91(19) . . ?
C6 C5 H5 120.0 . . ?
C4 C5 H5 120.0 . . ?
C5 C6 C7 120.17(19) . . ?
C5 C6 H6 119.9 . . ?
C7 C6 H6 119.9 . . ?
C6 C7 C8 121.24(19) . . ?
C6 C7 H7 119.4 . . ?
C8 C7 H7 119.4 . . ?
C3 C8 C7 117.10(16) . . ?
C3 C8 C9 125.34(15) . . ?
C7 C8 C9 117.56(15) . . ?
O3 C9 C8 119.71(15) . . ?
O3 C9 C10 120.37(14) . . ?
C8 C9 C10 119.44(14) . . ?
C9 C10 C11 114.36(13) . . ?
C9 C10 C25 109.09(12) . . ?
C11 C10 C25 102.56(12) . . ?
C9 C10 H10 110.2 . . ?
C11 C10 H10 110.2 . . ?
C25 C10 H10 110.2 . . ?
C12 C11 C10 117.21(13) . . ?
C12 C11 C27 114.56(13) . . ?
C10 C11 C27 101.19(12) . . ?
C12 C11 H11 107.8 . . ?
C10 C11 H11 107.8 . . ?
C27 C11 H11 107.8 . . ?
C13 C12 C18 117.25(15) . . ?
C13 C12 C11 120.40(15) . . ?
C18 C12 C11 122.35(14) . . ?
C12 C13 C14 122.21(16) . . ?
C12 C13 H13 118.9 . . ?
C14 C13 H13 118.9 . . ?
C15 C14 C13 119.47(16) . . ?
C15 C14 H14 120.3 . . ?
C13 C14 H14 120.3 . . ?
O4 C15 C14 125.35(16) . . ?
O4 C15 C17 115.17(16) . . ?
C14 C15 C17 119.48(16) . . ?
O4 C16 H16A 109.5 . . ?
O4 C16 H16B 109.5 . . ?
H16A C16 H16B 109.5 . . ?
O4 C16 H16C 109.5 . . ?
H16A C16 H16C 109.5 . . ?
H16B C16 H16C 109.5 . . ?
C18 C17 C15 120.31(16) . . ?
C18 C17 H17 119.8 . . ?
C15 C17 H17 119.8 . . ?
C17 C18 C12 121.26(15) . . ?
C17 C18 H18 119.4 . . ?
C12 C18 H18 119.4 . . ?
C24 C19 C20 120.69(19) . . ?
C24 C19 H19 119.7 . . ?
C20 C19 H19 119.7 . . ?
C21 C20 C19 120.0(2) . . ?
C21 C20 H20 120.0 . . ?
C19 C20 H20 120.0 . . ?
C20 C21 C22 120.0(2) . . ?
C20 C21 H21 120.0 . . ?
C22 C21 H21 120.0 . . ?
C21 C22 C23 120.2(2) . . ?
C21 C22 H22 119.9 . . ?
C23 C22 H22 119.9 . . ?
C22 C23 C24 120.3(2) . . ?
C22 C23 H23 119.9 . . ?
C24 C23 H23 119.9 . . ?
C19 C24 C23 118.77(17) . . ?
C19 C24 C25 121.32(15) . . ?
C23 C24 C25 119.89(16) . . ?
O5 C25 C24 108.54(13) . . ?
O5 C25 C26 101.74(12) . . ?
C24 C25 C26 120.55(14) . . ?
O5 C25 C10 104.44(12) . . ?
C24 C25 C10 116.39(13) . . ?
C26 C25 C10 103.19(12) . . ?
C25 C26 C27 92.62(12) . . ?
C25 C26 H26A 113.2 . . ?
C27 C26 H26A 113.2 . . ?
C25 C26 H26B 113.2 . . ?
C27 C26 H26B 113.2 . . ?
H26A C26 H26B 110.5 . . ?
C28 C27 C29 113.24(14) . . ?
C28 C27 C26 119.49(14) . . ?
C29 C27 C26 100.48(13) . . ?
C28 C27 C11 113.33(13) . . ?
C29 C27 C11 106.98(12) . . ?
C26 C27 C11 101.72(12) . . ?
N1 C28 C27 176.8(2) . . ?
N2 C29 O5 119.76(15) . . ?
N2 C29 C27 134.86(16) . . ?
O5 C29 C27 105.38(13) . . ?
C29 N2 H2 109.9 . . ?
C2 O2 C3 118.88(15) . . ?
C15 O4 C16 117.63(16) . . ?
C29 O5 C25 107.36(12) . . ?

loop_
_geom_bond_atom_site_label_1
_geom_bond_atom_site_label_2
_geom_bond_distance
_geom_bond_site_symmetry_2
_geom_bond_publ_flag
C1 C2 1.477(3) . ?
C1 H1A 0.9600 . ?
C1 H1B 0.9600 . ?
C1 H1C 0.9600 . ?
C2 O1 1.195(2) . ?
C2 O2 1.372(2) . ?
C3 C4 1.379(3) . ?
C3 C8 1.384(2) . ?
C3 O2 1.405(2) . ?
C4 C5 1.370(3) . ?
C4 H4 0.9300 . ?
C5 C6 1.364(3) . ?
C5 H5 0.9300 . ?
C6 C7 1.382(3) . ?
C6 H6 0.9300 . ?
C7 C8 1.389(2) . ?
C7 H7 0.9300 . ?
C8 C9 1.491(2) . ?
C9 O3 1.2145(19) . ?
C9 C10 1.522(2) . ?
C10 C11 1.558(2) . ?
C10 C25 1.564(2) . ?
C10 H10 0.9800 . ?
C11 C12 1.508(2) . ?
C11 C27 1.579(2) . ?
C11 H11 0.9800 . ?
C12 C13 1.383(2) . ?
C12 C18 1.394(2) . ?
C13 C14 1.384(2) . ?
C13 H13 0.9300 . ?
C14 C15 1.378(2) . ?
C14 H14 0.9300 . ?
C15 O4 1.369(2) . ?
C15 C17 1.387(2) . ?
C16 O4 1.416(2) . ?
C16 H16A 0.9600 . ?
C16 H16B 0.9600 . ?
C16 H16C 0.9600 . ?
C17 C18 1.376(2) . ?
C17 H17 0.9300 . ?
C18 H18 0.9300 . ?
C19 C24 1.377(2) . ?
C19 C20 1.379(3) . ?
C19 H19 0.9300 . ?
C20 C21 1.363(3) . ?
C20 H20 0.9300 . ?
C21 C22 1.373(3) . ?
C21 H21 0.9300 . ?
C22 C23 1.376(3) . ?
C22 H22 0.9300 . ?
C23 C24 1.383(3) . ?
C23 H23 0.9300 . ?
C24 C25 1.493(2) . ?
C25 O5 1.4725(19) . ?
C25 C26 1.522(2) . ?
C26 C27 1.530(2) . ?
C26 H26A 0.9700 . ?
C26 H26B 0.9700 . ?
C27 C28 1.459(2) . ?
C27 C29 1.517(2) . ?
C28 N1 1.134(2) . ?
C29 N2 1.249(2) . ?
C29 O5 1.3646(19) . ?
N2 H2 0.8737 . ?
